data_9000679
loop_
_publ_author_name
'Yu, S. C.'
'Smith, D. K.'
'Austerman, S. B.'

_publ_section_title
;
 The crystal structures and the phase transformation of Zn-Li silicates
 T = room temperature
;
_journal_name_full 'American Mineralogist'
_journal_page_first 1241
_journal_page_last 1248
_journal_volume 63
_journal_year 1978
_chemical_formula_structural 'Zn (Zn.1 Li.6 Si.3) (Si O4)-alpha'
_chemical_formula_sum 'Li0.6 O4 Si1.3 Zn1.1'
_space_group_IT_number 14
_symmetry_space_group_name_Hall '-P 2yn'
_symmetry_space_group_name_H-M 'P 1 21/n 1'
_cell_angle_alpha 90
_cell_angle_beta 90.50
_cell_angle_gamma 90
_cell_length_a 6.340
_cell_length_b 10.516
_cell_length_c 5.011
_cell_formula_units_Z 4
_cell_volume 334.078
_database_code_amcsd 0000692
_exptl_crystal_density_diffrn 3.511
_cod_original_formula_sum 'Zn1.1 Li.6 Si1.3 O4'
_cod_database_code 9000679
_amcsd_formula_title Zn(Zn.1Li.6Si.3)SiO4-alpha

loop_
_space_group_symop_operation_xyz
x,y,z
1/2+x,1/2-y,1/2+z
1/2-x,1/2+y,1/2-z
-x,-y,-z

loop_
_atom_site_aniso_label
_atom_site_aniso_U_11
_atom_site_aniso_U_22
_atom_site_aniso_U_33
_atom_site_aniso_U_12
_atom_site_aniso_U_13
_atom_site_aniso_U_23
Zn1o 0.01140 0.01008 0.00763 -0.00068 0.00129 -0.00027
Zn1m 0.02138 0.01513 0.01870 0.00034 -0.00048 0.00027
Li1m 0.02138 0.01513 0.01870 0.00034 -0.00048 0.00027
Si1m 0.02138 0.01513 0.01870 0.00034 -0.00048 0.00027
Si2 0.01324 0.00672 0.00407 -0.00034 0.00064 0.00053
O1 0.01079 0.01513 0.00356 -0.00135 0.00048 0.00000
O2 0.01731 0.00840 0.01666 0.00101 0.00048 0.00080
O3 0.01975 0.01120 0.00890 -0.00304 0.00338 -0.00160
O4 0.02158 0.01401 0.01030 0.00574 -0.00080 -0.00027

loop_
_atom_site_label
_atom_site_fract_x
_atom_site_fract_y
_atom_site_fract_z
_atom_site_occupancy
Zn1o 0.00150 0.16300 0.18820 1.00000
Zn1m 0.50310 0.15530 0.17970 0.10000
Li1m 0.50310 0.15530 0.17970 0.60000
Si1m 0.50310 0.15530 0.17970 0.30000
Si2 0.25240 0.41120 0.18520 1.00000
O1 0.25440 0.40500 -0.13810 1.00000
O2 0.25230 0.05680 0.21170 1.00000
O3 0.04490 0.33960 0.29480 1.00000
O4 0.46370 0.33950 0.29490 1.00000

loop_
_cod_related_entry_id
_cod_related_entry_database
_cod_related_entry_code
1 AMCSD 0000692
